data_4310654
loop_
_publ_author_name
'Paul V. Bernhardt'
'Jack M. Harrowfield'
'Yang Kim'
'George A. Koutsantonis'
'Young Hoon Lee'
'Pierre Thu\'ery'

_publ_section_title
;
 Functionalized Macrocycles from Functionalized Tetra-Amines: Pendent-Arm
 Macrocycles Derived from Dichloropivalic Acid
;
_journal_name_full 'Inorganic Chemistry'
_journal_page_first 1681
_journal_page_last 1688
_journal_paper_doi 10.1021/ic034913g
_journal_volume 43
_journal_year 2004
_chemical_formula_sum 'C13 H31 Cl Cu N5 O10.5'
_chemical_formula_weight 524.42
_space_group_IT_number 15
_symmetry_cell_setting monoclinic
_symmetry_space_group_name_Hall '-C 2yc'
_symmetry_space_group_name_H-M 'C 1 2/c 1'
_atom_sites_solution_hydrogens geom
_atom_sites_solution_primary direct
_atom_sites_solution_secondary difmap
_audit_creation_method SHELXL-97
_cell_angle_alpha 90.00
_cell_angle_beta 100.494(4)
_cell_angle_gamma 90.00
_cell_formula_units_Z 8
_cell_length_a 34.4254(15)
_cell_length_b 8.4635(6)
_cell_length_c 14.1699(12)
_cell_measurement_reflns_used 12773
_cell_measurement_temperature 100(2)
_cell_measurement_theta_max 25.68
_cell_measurement_theta_min 2.92
_cell_volume 4059.5(5)
_computing_cell_refinement 'DENZO-SMN (Otwinowski & Minor, 1997)'
_computing_data_collection 'Kappa-CCD software (Nonius B.V., 1998)'
_computing_data_reduction 'DENZO-SMN (Otwinowski & Minor, 1997)'
_computing_molecular_graphics 'SHELXTL (Sheldrick, 1999)'
_computing_publication_material 'SHELXTL (Sheldrick, 1999)'
_computing_structure_refinement 'SHELXL-97 (Sheldrick, 1997)'
_computing_structure_solution 'SHELXS-97 (Sheldrick, 1990)'
_diffrn_ambient_temperature 100(2)
_diffrn_detector_area_resol_mean 18
_diffrn_measured_fraction_theta_full 0.987
_diffrn_measured_fraction_theta_max 0.987
_diffrn_measurement_device_type 'Nonius Kappa-CCD'
_diffrn_measurement_method '\f scans'
_diffrn_radiation_monochromator graphite
_diffrn_radiation_source 'fine-focus sealed tube'
_diffrn_radiation_type MoK\a
_diffrn_radiation_wavelength 0.71073
_diffrn_reflns_av_R_equivalents 0.0805
_diffrn_reflns_av_sigmaI/netI 0.0744
_diffrn_reflns_limit_h_max 40
_diffrn_reflns_limit_h_min -38
_diffrn_reflns_limit_k_max 10
_diffrn_reflns_limit_k_min -10
_diffrn_reflns_limit_l_max 16
_diffrn_reflns_limit_l_min -16
_diffrn_reflns_number 12773
_diffrn_reflns_theta_full 25.68
_diffrn_reflns_theta_max 25.68
_diffrn_reflns_theta_min 2.92
_diffrn_standards_decay_% 0
_exptl_absorpt_coefficient_mu 1.274
_exptl_absorpt_correction_T_max 0.880
_exptl_absorpt_correction_T_min 0.771
_exptl_absorpt_correction_type empirical
_exptl_absorpt_process_details 'program DELABS from PLATON (Spek, 2000)'
_exptl_crystal_colour 'translucent dark purple'
_exptl_crystal_density_diffrn 1.716
_exptl_crystal_density_meas ?
_exptl_crystal_description parallelepipedic
_exptl_crystal_F_000 2192
_exptl_crystal_size_max 0.20
_exptl_crystal_size_mid 0.15
_exptl_crystal_size_min 0.10
_refine_diff_density_max 1.115
_refine_diff_density_min -0.416
_refine_diff_density_rms 0.096
_refine_ls_extinction_method none
_refine_ls_goodness_of_fit_ref 1.085
_refine_ls_hydrogen_treatment mixed
_refine_ls_matrix_type full
_refine_ls_number_parameters 278
_refine_ls_number_reflns 3815
_refine_ls_number_restraints 0
_refine_ls_restrained_S_all 1.085
_refine_ls_R_factor_all 0.0868
_refine_ls_R_factor_gt 0.0599
_refine_ls_shift/su_max 0.000
_refine_ls_shift/su_mean 0.000
_refine_ls_structure_factor_coef Fsqd
_refine_ls_weighting_details 'calc w=1/[\s^2^(Fo^2^)+(0.0619P)^2^+16.4222P] where P=(Fo^2^+2Fc^2^)/3'
_refine_ls_weighting_scheme calc
_refine_ls_wR_factor_gt 0.1445
_refine_ls_wR_factor_ref 0.1561
_reflns_number_gt 2870
_reflns_number_total 3815
_reflns_threshold_expression >2sigma(I)
_cod_data_source_file ic034913gsi20030731_033325.cif
_cod_data_source_block yk3
_cod_original_formula_sum 'C13 H31 Cl Cu N5 O10.50'
_cod_database_code 4310654

loop_
_symmetry_equiv_pos_as_xyz
'x, y, z'
'-x, y, -z+1/2'
'x+1/2, y+1/2, z'
'-x+1/2, y+1/2, -z+1/2'
'-x, -y, -z'
'x, -y, z-1/2'
'-x+1/2, -y+1/2, -z'
'x+1/2, -y+1/2, z-1/2'

loop_
_atom_site_label
_atom_site_type_symbol
_atom_site_fract_x
_atom_site_fract_y
_atom_site_fract_z
_atom_site_U_iso_or_equiv
_atom_site_adp_type
_atom_site_occupancy
_atom_site_symmetry_multiplicity
_atom_site_calc_flag
_atom_site_refinement_flags
_atom_site_disorder_assembly
_atom_site_disorder_group
Cu Cu 0.123104(17) 0.52433(7) 0.02060(4) 0.0283(2) Uani 1 1 d . . .
O1 O 0.05361(11) 0.4537(4) -0.2507(3) 0.0380(9) Uani 1 1 d . . .
O2 O 0.07730(11) 0.2126(4) -0.2659(3) 0.0381(9) Uani 1 1 d . . .
O3 O 0.21437(14) 0.7763(7) 0.3157(3) 0.0733(15) Uani 1 1 d . . .
O4 O 0.16090(13) 0.6513(5) 0.2597(3) 0.0538(11) Uani 1 1 d . . .
O5 O 0.09976(10) 0.3953(4) 0.1455(3) 0.0342(8) Uani 1 1 d . . .
H1O H 0.0839 0.4404 0.1776 0.041 Uiso 1 1 d R . .
H2O H 0.1187 0.3666 0.1778 0.041 Uiso 1 1 d R . .
N1 N 0.06867(11) 0.5582(5) -0.0569(3) 0.0280(9) Uani 1 1 d . . .
H1 H 0.0703 0.5885 -0.1210 0.034 Uiso 1 1 d R . .
N2 N 0.13026(11) 0.3219(5) -0.0494(3) 0.0272(9) Uani 1 1 d . . .
H2 H 0.1300 0.3535 -0.1137 0.033 Uiso 1 1 d R . .
N3 N 0.18045(12) 0.4959(5) 0.0853(3) 0.0309(10) Uani 1 1 d . . .
H3 H 0.1784 0.4796 0.1418 0.037 Uiso 1 1 d R . .
N4 N 0.11723(11) 0.7378(5) 0.0782(3) 0.0278(9) Uani 1 1 d . . .
H4 H 0.1074 0.7032 0.1449 0.033 Uiso 1 1 d R . .
N5 N 0.18794(15) 0.7325(6) 0.2493(4) 0.0439(12) Uani 1 1 d . . .
C1 C 0.04205(14) 0.4168(6) -0.0673(4) 0.0309(11) Uani 1 1 d . . .
H1A H 0.0165 0.4469 -0.1040 0.037 Uiso 1 1 calc R . .
H1B H 0.0381 0.3845 -0.0040 0.037 Uiso 1 1 calc R . .
C2 C 0.05748(14) 0.2769(6) -0.1159(4) 0.0291(11) Uani 1 1 d . . .
C3 C 0.09634(14) 0.2101(6) -0.0607(4) 0.0305(11) Uani 1 1 d . . .
H3A H 0.0924 0.1780 0.0026 0.037 Uiso 1 1 calc R . .
H3B H 0.1031 0.1164 -0.0937 0.037 Uiso 1 1 calc R . .
C4 C 0.06321(14) 0.3186(6) -0.2204(4) 0.0306(11) Uani 1 1 d . . .
C5 C 0.02642(15) 0.1430(6) -0.1223(4) 0.0341(12) Uani 1 1 d . . .
H5A H 0.0347 0.0548 -0.1563 0.051 Uiso 1 1 calc R . .
H5B H 0.0014 0.1808 -0.1558 0.051 Uiso 1 1 calc R . .
H5C H 0.0239 0.1105 -0.0588 0.051 Uiso 1 1 calc R . .
C6 C 0.16669(14) 0.2472(6) 0.0032(4) 0.0338(12) Uani 1 1 d . . .
H6A H 0.1763 0.1692 -0.0372 0.041 Uiso 1 1 calc R . .
H6B H 0.1613 0.1944 0.0602 0.041 Uiso 1 1 calc R . .
C7 C 0.19717(15) 0.3745(6) 0.0308(4) 0.0348(12) Uani 1 1 d . . .
H7A H 0.2208 0.3300 0.0697 0.042 Uiso 1 1 calc R . .
H7B H 0.2043 0.4205 -0.0263 0.042 Uiso 1 1 calc R . .
C8 C 0.20658(15) 0.6379(6) 0.0999(4) 0.0323(12) Uani 1 1 d . . .
H8A H 0.2118 0.6710 0.0378 0.039 Uiso 1 1 calc R . .
H8B H 0.2316 0.6071 0.1386 0.039 Uiso 1 1 calc R . .
C9 C 0.19075(15) 0.7802(6) 0.1476(4) 0.0351(12) Uani 1 1 d . . .
C10 C 0.15125(14) 0.8480(6) 0.0969(4) 0.0308(11) Uani 1 1 d . . .
H10A H 0.1443 0.9349 0.1353 0.037 Uiso 1 1 calc R . .
H10B H 0.1550 0.8916 0.0359 0.037 Uiso 1 1 calc R . .
C11 C 0.22215(15) 0.9154(7) 0.1510(5) 0.0466(16) Uani 1 1 d . . .
H11A H 0.2467 0.8823 0.1895 0.070 Uiso 1 1 calc R . .
H11B H 0.2128 1.0087 0.1784 0.070 Uiso 1 1 calc R . .
H11C H 0.2261 0.9381 0.0870 0.070 Uiso 1 1 calc R . .
C12 C 0.08345(14) 0.8152(6) 0.0128(4) 0.0298(11) Uani 1 1 d . . .
H12A H 0.0919 0.8529 -0.0449 0.036 Uiso 1 1 calc R . .
H12B H 0.0737 0.9043 0.0446 0.036 Uiso 1 1 calc R . .
C13 C 0.05149(14) 0.6918(6) -0.0122(4) 0.0303(11) Uani 1 1 d . . .
H13A H 0.0423 0.6571 0.0452 0.036 Uiso 1 1 calc R . .
H13B H 0.0292 0.7352 -0.0565 0.036 Uiso 1 1 calc R . .
Cl1 Cl 0.16814(4) 0.19966(15) 0.33131(9) 0.0332(3) Uani 1 1 d . . .
O6 O 0.18301(13) 0.2568(5) 0.2489(3) 0.0508(11) Uani 1 1 d . . .
O7 O 0.14835(12) 0.3261(5) 0.3716(3) 0.0493(11) Uani 1 1 d . . .
O8 O 0.20059(11) 0.1429(6) 0.4024(3) 0.0523(11) Uani 1 1 d . . .
O9 O 0.14131(13) 0.0724(5) 0.3021(3) 0.0581(12) Uani 1 1 d . . .
O10 O 0.05757(13) -0.1076(5) -0.3314(3) 0.0593(12) Uani 1 1 d . . .
H3O H 0.0715 -0.0199 -0.3043 0.071 Uiso 1 1 d R . .
H4O H 0.0428 -0.0639 -0.3857 0.071 Uiso 1 1 d R . .
O11 O 0.0000 0.7426(7) -0.2500 0.0671(19) Uani 1 2 d S . .

loop_
_atom_site_aniso_label
_atom_site_aniso_U_11
_atom_site_aniso_U_22
_atom_site_aniso_U_33
_atom_site_aniso_U_23
_atom_site_aniso_U_13
_atom_site_aniso_U_12
Cu 0.0280(3) 0.0254(3) 0.0315(4) -0.0013(3) 0.0058(2) 0.0017(3)
O1 0.045(2) 0.033(2) 0.037(2) 0.0046(17) 0.0121(17) 0.0040(17)
O2 0.046(2) 0.036(2) 0.036(2) -0.0005(17) 0.0158(17) 0.0052(17)
O3 0.061(3) 0.111(4) 0.044(3) 0.002(3) 0.000(2) -0.022(3)
O4 0.058(3) 0.058(3) 0.046(3) 0.001(2) 0.009(2) -0.007(2)
O5 0.0301(18) 0.034(2) 0.040(2) 0.0016(17) 0.0100(16) 0.0019(16)
N1 0.030(2) 0.026(2) 0.029(2) -0.0004(18) 0.0068(17) -0.0031(17)
N2 0.028(2) 0.026(2) 0.028(2) 0.0019(18) 0.0057(17) -0.0006(17)
N3 0.035(2) 0.026(2) 0.032(2) -0.0022(18) 0.0080(18) -0.0001(18)
N4 0.027(2) 0.024(2) 0.032(2) 0.0018(18) 0.0058(17) 0.0007(17)
N5 0.044(3) 0.048(3) 0.038(3) -0.003(2) 0.004(2) 0.005(3)
C1 0.030(3) 0.028(3) 0.035(3) 0.000(2) 0.009(2) -0.003(2)
C2 0.029(3) 0.027(3) 0.032(3) 0.000(2) 0.008(2) -0.004(2)
C3 0.031(3) 0.028(3) 0.034(3) -0.001(2) 0.008(2) 0.000(2)
C4 0.027(3) 0.032(3) 0.032(3) -0.002(2) 0.006(2) -0.003(2)
C5 0.034(3) 0.027(3) 0.044(3) -0.003(2) 0.013(2) -0.005(2)
C6 0.035(3) 0.031(3) 0.034(3) -0.002(2) 0.005(2) 0.007(2)
C7 0.031(3) 0.033(3) 0.039(3) -0.006(2) 0.005(2) 0.005(2)
C8 0.030(3) 0.034(3) 0.032(3) -0.005(2) 0.004(2) -0.001(2)
C9 0.031(3) 0.036(3) 0.037(3) -0.005(2) 0.001(2) 0.002(2)
C10 0.031(3) 0.031(3) 0.031(3) -0.001(2) 0.005(2) 0.000(2)
C11 0.021(3) 0.047(3) 0.068(4) -0.029(3) -0.002(3) 0.002(2)
C12 0.026(3) 0.026(3) 0.036(3) 0.002(2) 0.005(2) 0.003(2)
C13 0.029(3) 0.028(3) 0.035(3) -0.001(2) 0.007(2) 0.005(2)
Cl1 0.0341(7) 0.0350(7) 0.0320(7) 0.0001(5) 0.0102(5) -0.0002(5)
O6 0.071(3) 0.042(2) 0.047(3) 0.008(2) 0.031(2) 0.002(2)
O7 0.054(2) 0.052(3) 0.047(3) -0.001(2) 0.022(2) 0.014(2)
O8 0.040(2) 0.079(3) 0.037(2) -0.003(2) 0.0053(18) 0.018(2)
O9 0.050(3) 0.053(3) 0.070(3) -0.010(2) 0.007(2) -0.023(2)
O10 0.063(3) 0.039(2) 0.068(3) -0.002(2) -0.010(2) 0.002(2)
O11 0.099(5) 0.041(4) 0.059(4) 0.000 0.008(4) 0.000

loop_
_atom_type_symbol
_atom_type_description
_atom_type_scat_dispersion_real
_atom_type_scat_dispersion_imag
_atom_type_scat_source
C C 0.0033 0.0016 'International Tables Vol C Tables 4.2.6.8 and 6.1.1.4'
H H 0.0000 0.0000 'International Tables Vol C Tables 4.2.6.8 and 6.1.1.4'
N N 0.0061 0.0033 'International Tables Vol C Tables 4.2.6.8 and 6.1.1.4'
O O 0.0106 0.0060 'International Tables Vol C Tables 4.2.6.8 and 6.1.1.4'
Cl Cl 0.1484 0.1585 'International Tables Vol C Tables 4.2.6.8 and 6.1.1.4'
Cu Cu 0.3201 1.2651 'International Tables Vol C Tables 4.2.6.8 and 6.1.1.4'

loop_
_geom_angle_atom_site_label_1
_geom_angle_atom_site_label_2
_geom_angle_atom_site_label_3
_geom_angle
_geom_angle_site_symmetry_1
_geom_angle_site_symmetry_3
_geom_angle_publ_flag
N4 Cu N1 86.61(16) . . ?
N4 Cu N2 173.99(17) . . ?
N1 Cu N2 92.15(16) . . ?
N4 Cu N3 94.85(16) . . ?
N1 Cu N3 173.58(17) . . ?
N2 Cu N3 85.75(16) . . ?
N4 Cu O5 92.20(15) . . ?
N1 Cu O5 93.73(14) . . ?
N2 Cu O5 93.75(14) . . ?
N3 Cu O5 92.46(15) . . ?
C13 N1 C1 111.7(4) . . ?
C13 N1 Cu 106.4(3) . . ?
C1 N1 Cu 115.6(3) . . ?
C6 N2 C3 111.0(4) . . ?
C6 N2 Cu 106.5(3) . . ?
C3 N2 Cu 115.4(3) . . ?
C7 N3 C8 110.7(4) . . ?
C7 N3 Cu 106.7(3) . . ?
C8 N3 Cu 118.6(3) . . ?
C10 N4 C12 109.5(4) . . ?
C10 N4 Cu 120.2(3) . . ?
C12 N4 Cu 105.4(3) . . ?
O4 N5 O3 124.2(5) . . ?
O4 N5 C9 117.3(5) . . ?
O3 N5 C9 118.5(5) . . ?
N1 C1 C2 114.2(4) . . ?
C1 C2 C3 113.7(4) . . ?
C1 C2 C5 107.6(4) . . ?
C3 C2 C5 106.9(4) . . ?
C1 C2 C4 111.6(4) . . ?
C3 C2 C4 108.5(4) . . ?
C5 C2 C4 108.3(4) . . ?
N2 C3 C2 114.6(4) . . ?
O1 C4 O2 125.7(5) . . ?
O1 C4 C2 117.5(4) . . ?
O2 C4 C2 116.8(4) . . ?
N2 C6 C7 108.2(4) . . ?
N3 C7 C6 108.5(4) . . ?
N3 C8 C9 116.2(4) . . ?
N5 C9 C8 107.5(4) . . ?
N5 C9 C10 109.9(4) . . ?
C8 C9 C10 116.5(4) . . ?
N5 C9 C11 109.1(5) . . ?
C8 C9 C11 106.8(4) . . ?
C10 C9 C11 106.8(4) . . ?
N4 C10 C9 117.0(4) . . ?
N4 C12 C13 107.0(4) . . ?
N1 C13 C12 107.4(4) . . ?
O9 Cl1 O6 108.9(3) . . ?
O9 Cl1 O7 110.3(3) . . ?
O6 Cl1 O7 109.6(2) . . ?
O9 Cl1 O8 109.2(3) . . ?
O6 Cl1 O8 109.5(3) . . ?
O7 Cl1 O8 109.4(3) . . ?

loop_
_geom_bond_atom_site_label_1
_geom_bond_atom_site_label_2
_geom_bond_distance
_geom_bond_site_symmetry_2
_geom_bond_publ_flag
Cu N4 2.008(4) . ?
Cu N1 2.012(4) . ?
Cu N2 2.017(4) . ?
Cu N3 2.034(4) . ?
Cu O5 2.343(3) . ?
O1 C4 1.244(6) . ?
O2 C4 1.253(6) . ?
O3 N5 1.240(6) . ?
O4 N5 1.188(6) . ?
N1 C13 1.471(6) . ?
N1 C1 1.498(6) . ?
N2 C6 1.480(6) . ?
N2 C3 1.489(6) . ?
N3 C7 1.465(6) . ?
N3 C8 1.493(6) . ?
N4 C10 1.482(6) . ?
N4 C12 1.499(6) . ?
N5 C9 1.516(7) . ?
C1 C2 1.514(7) . ?
C2 C3 1.529(7) . ?
C2 C5 1.549(7) . ?
C2 C4 1.569(7) . ?
C6 C7 1.505(7) . ?
C8 C9 1.529(7) . ?
C9 C10 1.529(7) . ?
C9 C11 1.569(8) . ?
C12 C13 1.512(7) . ?
Cl1 O9 1.430(4) . ?
Cl1 O6 1.441(4) . ?
Cl1 O7 1.441(4) . ?
Cl1 O8 1.443(4) . ?

loop_
_geom_hbond_atom_site_label_D
_geom_hbond_atom_site_label_H
_geom_hbond_atom_site_label_A
_geom_hbond_distance_DH
_geom_hbond_distance_HA
_geom_hbond_distance_DA
_geom_hbond_angle_DHA
_geom_hbond_site_symmetry_A
O5 H1O O1 0.86 1.82 2.678(5) 175.4 6_566
N4 H4 O2 1.10 1.91 2.838(5) 139.2 6_566
O10 H3O O2 0.93 2.04 2.904(6) 154.0 .
